data_7703667
loop_
_publ_author_name
'Prabu, Selvam'
'David, Ezhumalai'
'Viswanathan, Thamodharan'
'Thirumoorthy, Krishnan'
'Panda, Tamas'
'Dragonetti, Claudia'
'Colombo, Alessia'
'Marinotto, Daniele'
'Righetto, Stefania'
'Roberto, Dominique'
'Palanisami, Nallasamy'

_publ_section_title
;
 NLO-active Y-shaped ferrocene conjugated imidazole chromophores as
 precursors for SHG polymeric films.
;
_journal_issue 6
_journal_name_full 'Dalton transactions (Cambridge, England : 2003)'
_journal_page_first 1854
_journal_page_last 1863
_journal_paper_doi 10.1039/c9dt03637g
_journal_volume 49
_journal_year 2020
_chemical_formula_moiety 'C34 H27 Fe2 N3, C H4 O'
_chemical_formula_sum 'C35 H32 Fe2 N3 O'
_chemical_formula_weight 622.34
_chemical_name_common smp_09
_space_group_crystal_system orthorhombic
_space_group_IT_number 61
_space_group_name_Hall '-P 2ac 2ab'
_space_group_name_H-M_alt 'P b c a'
_atom_sites_solution_hydrogens geom
_atom_sites_solution_primary direct
_atom_sites_solution_secondary difmap
_audit_creation_date 2019-12-06
_audit_creation_method
;
  Olex2 1.2-ac2
  (compiled Nov  7 2012 10:34:12, GUI svn.r4372)
;
_audit_update_record
;
2019-12-26 deposited with the CCDC.	2020-01-08 downloaded from the CCDC.
;
_cell_angle_alpha 90.00
_cell_angle_beta 90.00
_cell_angle_gamma 90.00
_cell_formula_units_Z 8
_cell_length_a 21.827(2)
_cell_length_b 11.6814(10)
_cell_length_c 22.747(2)
_cell_measurement_reflns_used 7362
_cell_measurement_temperature 298(2)
_cell_measurement_theta_max 28.51
_cell_measurement_theta_min 1.79
_cell_volume 5799.8(9)
_computing_cell_refinement 'Bruker SAINT'
_computing_data_collection 'Bruker APEX2'
_computing_data_reduction 'Bruker SAINT'
_computing_molecular_graphics
;
O. V. Dolomanov, L. J. Bourhis, R. J. Gildea, J. A. K. Howard and H. Puschmann,
OLEX2: a complete structure solution, refinement and analysis program.
J. Appl. Cryst. (2009). 42, 339-341.
;
_computing_publication_material
;
O. V. Dolomanov, L. J. Bourhis, R. J. Gildea, J. A. K. Howard and H. Puschmann,
OLEX2: a complete structure solution, refinement and analysis program.
J. Appl. Cryst. (2009). 42, 339-341.
;
_computing_structure_refinement
;
SHELXL, G.M. Sheldrick, Acta Cryst.
(2008). A64, 112-122
;
_computing_structure_solution 'SHELXS-97 (Sheldrick, 1990)'
_diffrn_ambient_temperature 298(2)
_diffrn_measured_fraction_theta_full 0.990
_diffrn_measured_fraction_theta_max 0.990
_diffrn_measurement_device_type 'Bruker APEX-II CCD'
_diffrn_measurement_method '\f and \w scans'
_diffrn_radiation_monochromator graphite
_diffrn_radiation_type MoK\a
_diffrn_radiation_wavelength 0.71073
_diffrn_reflns_av_R_equivalents 0.1372
_diffrn_reflns_av_unetI/netI 0.1199
_diffrn_reflns_limit_h_max 29
_diffrn_reflns_limit_h_min -29
_diffrn_reflns_limit_k_max 15
_diffrn_reflns_limit_k_min -15
_diffrn_reflns_limit_l_max 27
_diffrn_reflns_limit_l_min -30
_diffrn_reflns_number 45309
_diffrn_reflns_theta_full 28.51
_diffrn_reflns_theta_max 28.51
_diffrn_reflns_theta_min 1.79
_diffrn_source 'fine-focus sealed tube'
_exptl_absorpt_coefficient_mu 1.034
_exptl_absorpt_correction_T_max 0.848
_exptl_absorpt_correction_T_min 0.741
_exptl_absorpt_correction_type empirical
_exptl_absorpt_process_details 'Blessing, Acta Cryst. (1995) A51 33-58'
_exptl_crystal_colour colorless
_exptl_crystal_density_diffrn 1.425
_exptl_crystal_density_method 'not measured'
_exptl_crystal_description Plate
_exptl_crystal_F_000 2576
_exptl_crystal_size_max 0.32
_exptl_crystal_size_mid 0.25
_exptl_crystal_size_min 0.16
_refine_diff_density_max 0.330
_refine_diff_density_min -0.524
_refine_diff_density_rms 0.075
_refine_ls_extinction_method none
_refine_ls_goodness_of_fit_ref 0.863
_refine_ls_hydrogen_treatment mixed
_refine_ls_matrix_type full
_refine_ls_number_parameters 372
_refine_ls_number_reflns 7290
_refine_ls_number_restraints 0
_refine_ls_restrained_S_all 0.863
_refine_ls_R_factor_all 0.1634
_refine_ls_R_factor_gt 0.0550
_refine_ls_shift/su_max 0.000
_refine_ls_shift/su_mean 0.000
_refine_ls_structure_factor_coef Fsqd
_refine_ls_weighting_details 'calc w=1/[\s^2^(Fo^2^)+(0.1000P)^2^+0.0000P] where P=(Fo^2^+2Fc^2^)/3'
_refine_ls_weighting_scheme calc
_refine_ls_wR_factor_gt 0.1330
_refine_ls_wR_factor_ref 0.1884
_reflns_number_gt 3255
_reflns_number_total 7362
_reflns_threshold_expression >2sigma(I)
_cod_data_source_file c9dt03637g2.cif
_cod_data_source_block smp_09
_cod_database_code 7703667
_olex2_refinement_description
;
1. Fixed Uiso
 At 1.2 times of:
  H24 of C24, H22 of C22, H26 of C26, H23 of C23, H27 of C27, H28 of C28, H19
  of C19, H20 of C20, H21 of C21, H16 of C16, H18 of C18, H14 of C14, H17 of
  C17, H32 of C32, H3 of N3, H33 of C33, H7 of C7, H34 of C34, H6 of C6, H11 of
  C11, H12 of C12, H15 of C15, H29 of C29, H4 of C4, H30 of C30, H31 of C31,
  H3A of C3
 At 1.5 times of:
  {H13A,H13B,H13C} of C136, H1 of O1
2.a Aromatic/amide H refined with riding coordinates:
 N3(H3), C32(H32), C33(H33), C34(H34), C6(H6), C7(H7), C11(H11), C12(H12),
 C15(H15), C16(H16), C14(H14), C17(H17), C18(H18), C19(H19), C20(H20), C21(H21),
  C22(H22), C23(H23), C24(H24), C26(H26), C27(H27), C28(H28), C29(H29),
 C30(H30), C31(H31), C3(H3A), C4(H4)
2.b Idealised Me refined as rotating group:
 C136(H13A,H13B,H13C)
2.c Idealised tetrahedral OH refined as rotating group:
 O1(H1)
;

loop_
_space_group_symop_id
_space_group_symop_operation_xyz
1 'x, y, z'
2 '-x+1/2, -y, z+1/2'
3 'x+1/2, -y+1/2, -z'
4 '-x, y+1/2, -z+1/2'
5 '-x, -y, -z'
6 'x-1/2, y, -z-1/2'
7 '-x-1/2, y-1/2, z'
8 'x, -y-1/2, z-1/2'

loop_
_atom_site_label
_atom_site_type_symbol
_atom_site_fract_x
_atom_site_fract_y
_atom_site_fract_z
_atom_site_U_iso_or_equiv
_atom_site_adp_type
_atom_site_occupancy
_atom_site_symmetry_multiplicity
_atom_site_calc_flag
_atom_site_refinement_flags
_atom_site_disorder_assembly
_atom_site_disorder_group
Fe1 Fe 0.17743(3) 0.14031(5) 0.01317(3) 0.0431(2) Uani 1 1 d . . .
Fe2 Fe 0.18540(3) 0.90785(5) 0.27509(3) 0.0386(2) Uani 1 1 d . . .
N1 N -0.0762(3) 0.0601(4) 0.5055(2) 0.0920(18) Uani 1 1 d . . .
N2 N 0.08341(17) 0.3029(3) 0.23424(15) 0.0383(9) Uani 1 1 d . . .
N3 N 0.06191(15) 0.4663(3) 0.27752(15) 0.0343(8) Uani 1 1 d . . .
H3 H 0.0479 0.5138 0.3031 0.041 Uiso 1 1 calc R . .
C5 C 0.02945(19) 0.2903(3) 0.32922(17) 0.0345(10) Uani 1 1 d . . .
C32 C 0.1831(3) 0.9076(6) 0.3638(2) 0.0681(16) Uani 1 1 d . . .
H32 H 0.1480 0.9101 0.3869 0.082 Uiso 1 1 calc R . .
C33 C 0.2116(3) 0.8081(5) 0.3433(3) 0.0714(17) Uani 1 1 d . . .
H33 H 0.1990 0.7333 0.3503 0.086 Uiso 1 1 calc R . .
C34 C 0.2628(3) 0.8423(7) 0.3104(3) 0.088(2) Uani 1 1 d . . .
H34 H 0.2900 0.7941 0.2910 0.106 Uiso 1 1 calc R . .
C6 C 0.0441(2) 0.1753(4) 0.3392(2) 0.0475(12) Uani 1 1 d . . .
H6 H 0.0721 0.1391 0.3146 0.057 Uiso 1 1 calc R . .
C7 C 0.0182(2) 0.1153(4) 0.3843(2) 0.0533(13) Uani 1 1 d . . .
H7 H 0.0288 0.0391 0.3905 0.064 Uiso 1 1 calc R . .
C8 C 0.05771(19) 0.3517(3) 0.28034(18) 0.0346(10) Uani 1 1 d . . .
C9 C 0.0926(2) 0.4945(3) 0.22674(18) 0.0358(10) Uani 1 1 d . . .
C136 C -0.0153(3) 0.2157(5) 0.1135(3) 0.088(2) Uani 1 1 d . . .
H13A H -0.0419 0.1723 0.0883 0.132 Uiso 1 1 calc R . .
H13B H 0.0179 0.2465 0.0909 0.132 Uiso 1 1 calc R . .
H13C H -0.0380 0.2772 0.1312 0.132 Uiso 1 1 calc R . .
O1 O 0.00835(16) 0.1431(3) 0.15846(16) 0.0590(9) Uani 1 1 d . . .
H1 H 0.0339 0.1782 0.1777 0.088 Uiso 1 1 calc R . .
C10 C 0.1051(2) 0.3914(3) 0.20006(18) 0.0373(10) Uani 1 1 d . . .
C11 C 0.1384(2) 0.3740(4) 0.1457(2) 0.0460(12) Uani 1 1 d . . .
H11 H 0.1400 0.4347 0.1193 0.055 Uiso 1 1 calc R . .
C12 C 0.1669(2) 0.2779(3) 0.1308(2) 0.0439(12) Uani 1 1 d . . .
H12 H 0.1662 0.2181 0.1577 0.053 Uiso 1 1 calc R . .
C15 C 0.2287(3) 0.2680(5) -0.0204(3) 0.081(2) Uani 1 1 d . . .
H15 H 0.2306 0.2882 -0.0599 0.098 Uiso 1 1 calc R . .
C13 C 0.1991(2) 0.2588(4) 0.0757(2) 0.0509(13) Uani 1 1 d . . .
C16 C 0.2664(3) 0.1886(5) 0.0074(3) 0.0760(18) Uani 1 1 d . . .
H16 H 0.2982 0.1480 -0.0100 0.091 Uiso 1 1 calc R . .
C14 C 0.1871(3) 0.3127(4) 0.0213(2) 0.0688(17) Uani 1 1 d . . .
H14 H 0.1572 0.3677 0.0142 0.083 Uiso 1 1 calc R . .
C17 C 0.2478(2) 0.1809(4) 0.0666(2) 0.0585(14) Uani 1 1 d . . .
H17 H 0.2646 0.1328 0.0949 0.070 Uiso 1 1 calc R . .
C18 C 0.1077(3) 0.0436(5) 0.0437(3) 0.0667(15) Uani 1 1 d . . .
H18 H 0.0911 0.0483 0.0813 0.080 Uiso 1 1 calc R . .
C19 C 0.0886(3) 0.1048(6) -0.0053(3) 0.087(2) Uani 1 1 d . . .
H19 H 0.0566 0.1572 -0.0067 0.105 Uiso 1 1 calc R . .
C20 C 0.1269(3) 0.0726(5) -0.0530(3) 0.0843(19) Uani 1 1 d . . .
H20 H 0.1242 0.1006 -0.0912 0.101 Uiso 1 1 calc R . .
C21 C 0.1690(3) -0.0073(5) -0.0332(3) 0.0660(15) Uani 1 1 d . . .
H21 H 0.1997 -0.0417 -0.0553 0.079 Uiso 1 1 calc R . .
C22 C 0.1568(3) -0.0267(4) 0.0263(3) 0.0620(15) Uani 1 1 d . . .
H22 H 0.1777 -0.0777 0.0505 0.074 Uiso 1 1 calc R . .
C23 C 0.1124(2) 0.6081(3) 0.21165(19) 0.0375(10) Uani 1 1 d . . .
H23 H 0.1357 0.6154 0.1776 0.045 Uiso 1 1 calc R . .
C24 C 0.1008(2) 0.7036(3) 0.24118(19) 0.0381(10) Uani 1 1 d . . .
H24 H 0.0757 0.6976 0.2741 0.046 Uiso 1 1 calc R . .
C25 C 0.1241(2) 0.8168(3) 0.22664(18) 0.0370(10) Uani 1 1 d . . .
C26 C 0.1766(2) 0.8430(3) 0.19242(19) 0.0431(11) Uani 1 1 d . . .
H26 H 0.2026 0.7904 0.1745 0.052 Uiso 1 1 calc R . .
C27 C 0.1823(3) 0.9638(4) 0.1904(2) 0.0568(14) Uani 1 1 d . . .
H27 H 0.2126 1.0042 0.1705 0.068 Uiso 1 1 calc R . .
C28 C 0.1346(3) 1.0125(4) 0.2236(2) 0.0524(13) Uani 1 1 d . . .
H28 H 0.1279 1.0902 0.2296 0.063 Uiso 1 1 calc R . .
C29 C 0.0986(2) 0.9221(3) 0.24593(19) 0.0403(11) Uani 1 1 d . . .
H29 H 0.0640 0.9301 0.2694 0.048 Uiso 1 1 calc R . .
C30 C 0.2654(3) 0.9619(7) 0.3119(3) 0.090(2) Uani 1 1 d . . .
H30 H 0.2953 1.0072 0.2945 0.108 Uiso 1 1 calc R . .
C31 C 0.2156(3) 1.0013(5) 0.3441(3) 0.0765(18) Uani 1 1 d . . .
H31 H 0.2059 1.0776 0.3511 0.092 Uiso 1 1 calc R . .
C1 C -0.0522(2) 0.1080(4) 0.4686(2) 0.0581(14) Uani 1 1 d . . .
C2 C -0.0239(2) 0.1682(4) 0.4206(2) 0.0447(11) Uani 1 1 d . . .
C3 C -0.0387(2) 0.2813(4) 0.4115(2) 0.0442(11) Uani 1 1 d . . .
H3A H -0.0672 0.3169 0.4358 0.053 Uiso 1 1 calc R . .
C4 C -0.0118(2) 0.3415(3) 0.36697(19) 0.0396(11) Uani 1 1 d . . .
H4 H -0.0215 0.4184 0.3620 0.048 Uiso 1 1 calc R . .

loop_
_atom_site_aniso_label
_atom_site_aniso_U_11
_atom_site_aniso_U_22
_atom_site_aniso_U_33
_atom_site_aniso_U_23
_atom_site_aniso_U_13
_atom_site_aniso_U_12
Fe1 0.0517(4) 0.0402(4) 0.0373(4) 0.0005(3) 0.0071(3) 0.0049(3)
Fe2 0.0426(4) 0.0384(4) 0.0347(4) -0.0001(3) 0.0013(3) -0.0061(3)
N1 0.084(4) 0.103(4) 0.090(4) 0.046(3) 0.038(3) 0.016(3)
N2 0.049(2) 0.0269(18) 0.039(2) -0.0029(15) 0.0076(18) 0.0001(16)
N3 0.036(2) 0.0298(19) 0.037(2) -0.0061(15) 0.0034(16) 0.0009(15)
C5 0.040(3) 0.031(2) 0.033(3) -0.0040(17) -0.002(2) -0.0008(18)
C32 0.065(4) 0.111(5) 0.029(3) -0.001(3) -0.007(3) -0.006(4)
C33 0.085(5) 0.076(4) 0.053(4) 0.016(3) -0.034(3) 0.007(4)
C34 0.048(4) 0.150(7) 0.067(5) -0.006(4) -0.014(3) 0.030(4)
C6 0.052(3) 0.040(3) 0.050(3) -0.001(2) 0.010(2) 0.014(2)
C7 0.066(3) 0.040(3) 0.055(3) 0.008(2) 0.011(3) 0.011(2)
C8 0.037(2) 0.030(2) 0.037(3) -0.0028(18) -0.0006(19) 0.0029(18)
C9 0.040(2) 0.031(2) 0.036(3) -0.0026(19) 0.002(2) 0.0001(18)
C136 0.089(5) 0.099(5) 0.077(5) 0.017(4) 0.006(4) 0.012(4)
O1 0.061(2) 0.0514(19) 0.065(3) 0.0059(18) 0.0102(18) -0.0059(17)
C10 0.048(3) 0.030(2) 0.034(2) -0.0053(18) 0.002(2) 0.0002(19)
C11 0.062(3) 0.031(2) 0.045(3) 0.002(2) 0.008(2) -0.003(2)
C12 0.057(3) 0.036(3) 0.039(3) -0.001(2) 0.007(2) -0.004(2)
C15 0.124(6) 0.058(4) 0.062(4) -0.002(3) 0.046(4) -0.013(4)
C13 0.059(3) 0.041(3) 0.053(3) -0.008(2) 0.017(3) -0.006(2)
C16 0.067(4) 0.081(4) 0.080(5) -0.027(3) 0.034(4) -0.017(3)
C14 0.104(5) 0.041(3) 0.061(4) 0.008(3) 0.033(3) 0.000(3)
C17 0.050(3) 0.068(3) 0.058(4) -0.020(3) 0.011(3) -0.010(3)
C18 0.064(4) 0.071(4) 0.065(4) -0.008(3) 0.010(3) -0.017(3)
C19 0.055(4) 0.121(5) 0.087(5) -0.022(4) -0.012(4) 0.019(4)
C20 0.085(5) 0.112(5) 0.056(4) -0.009(3) -0.020(4) 0.006(4)
C21 0.072(4) 0.064(4) 0.062(4) -0.019(3) 0.002(3) 0.000(3)
C22 0.073(4) 0.044(3) 0.069(4) -0.003(3) 0.006(3) -0.008(3)
C23 0.045(3) 0.031(2) 0.036(3) 0.0021(18) 0.000(2) -0.0001(18)
C24 0.044(3) 0.035(2) 0.035(3) -0.0009(19) -0.002(2) 0.0036(19)
C25 0.050(3) 0.027(2) 0.034(2) -0.0014(18) -0.008(2) 0.0020(19)
C26 0.064(3) 0.031(2) 0.034(3) -0.0024(19) 0.008(2) 0.001(2)
C27 0.094(4) 0.041(3) 0.035(3) 0.007(2) 0.015(3) -0.014(3)
C28 0.083(4) 0.031(2) 0.043(3) 0.003(2) -0.002(3) 0.002(2)
C29 0.048(3) 0.035(2) 0.038(3) -0.0015(19) -0.009(2) 0.006(2)
C30 0.057(4) 0.129(6) 0.085(5) -0.005(4) -0.012(4) -0.039(4)
C31 0.076(5) 0.083(4) 0.070(4) -0.027(3) -0.016(4) -0.018(4)
C1 0.057(3) 0.051(3) 0.066(4) 0.015(3) 0.010(3) 0.014(3)
C2 0.046(3) 0.041(3) 0.046(3) 0.009(2) 0.005(2) 0.006(2)
C3 0.040(3) 0.049(3) 0.043(3) 0.001(2) 0.005(2) 0.007(2)
C4 0.052(3) 0.028(2) 0.039(3) 0.0011(19) -0.004(2) 0.004(2)

loop_
_atom_type_symbol
_atom_type_description
_atom_type_scat_dispersion_real
_atom_type_scat_dispersion_imag
_atom_type_scat_source
C C 0.0033 0.0016 'International Tables Vol C Tables 4.2.6.8 and 6.1.1.4'
H H 0.0000 0.0000 'International Tables Vol C Tables 4.2.6.8 and 6.1.1.4'
Fe Fe 0.3463 0.8444 'International Tables Vol C Tables 4.2.6.8 and 6.1.1.4'
N N 0.0061 0.0033 'International Tables Vol C Tables 4.2.6.8 and 6.1.1.4'
O O 0.0106 0.0060 'International Tables Vol C Tables 4.2.6.8 and 6.1.1.4'

loop_
_geom_angle_atom_site_label_1
_geom_angle_atom_site_label_2
_geom_angle_atom_site_label_3
_geom_angle
_geom_angle_site_symmetry_1
_geom_angle_site_symmetry_3
_geom_angle_publ_flag
C15 Fe1 C13 68.5(2) . . ?
C15 Fe1 C16 40.3(2) . . ?
C15 Fe1 C14 40.9(2) . . ?
C15 Fe1 C17 68.4(3) . . ?
C15 Fe1 C18 164.4(3) . . ?
C15 Fe1 C19 127.2(3) . . ?
C15 Fe1 C20 108.0(3) . . ?
C15 Fe1 C21 118.9(2) . . ?
C15 Fe1 C22 153.3(2) . . ?
C16 Fe1 C13 68.6(2) . . ?
C16 Fe1 C14 68.3(2) . . ?
C16 Fe1 C19 163.8(3) . . ?
C16 Fe1 C20 125.6(3) . . ?
C16 Fe1 C21 106.9(2) . . ?
C14 Fe1 C13 40.61(19) . . ?
C17 Fe1 C13 40.84(18) . . ?
C17 Fe1 C16 40.8(2) . . ?
C17 Fe1 C14 68.5(2) . . ?
C17 Fe1 C18 119.9(2) . . ?
C17 Fe1 C19 154.5(2) . . ?
C17 Fe1 C20 162.7(2) . . ?
C17 Fe1 C21 125.6(2) . . ?
C17 Fe1 C22 107.9(2) . . ?
C18 Fe1 C13 108.3(2) . . ?
C18 Fe1 C16 154.2(3) . . ?
C18 Fe1 C14 126.9(2) . . ?
C18 Fe1 C19 40.1(2) . . ?
C18 Fe1 C20 68.1(3) . . ?
C18 Fe1 C21 68.6(2) . . ?
C18 Fe1 C22 40.7(2) . . ?
C19 Fe1 C13 120.3(2) . . ?
C19 Fe1 C14 108.7(3) . . ?
C19 Fe1 C20 41.0(2) . . ?
C19 Fe1 C21 68.3(2) . . ?
C20 Fe1 C13 155.3(2) . . ?
C20 Fe1 C14 120.7(3) . . ?
C20 Fe1 C21 39.9(2) . . ?
C21 Fe1 C13 163.7(2) . . ?
C21 Fe1 C14 153.9(2) . . ?
C22 Fe1 C13 127.0(2) . . ?
C22 Fe1 C16 119.5(3) . . ?
C22 Fe1 C14 164.6(2) . . ?
C22 Fe1 C19 67.7(3) . . ?
C22 Fe1 C20 67.2(2) . . ?
C22 Fe1 C21 40.3(2) . . ?
C32 Fe2 C33 40.5(2) . . ?
C32 Fe2 C34 67.9(2) . . ?
C32 Fe2 C25 121.6(2) . . ?
C32 Fe2 C26 157.0(2) . . ?
C32 Fe2 C27 161.1(2) . . ?
C32 Fe2 C28 124.5(2) . . ?
C32 Fe2 C30 67.1(3) . . ?
C32 Fe2 C31 39.9(2) . . ?
C33 Fe2 C25 107.5(2) . . ?
C33 Fe2 C26 121.4(2) . . ?
C33 Fe2 C27 157.0(3) . . ?
C33 Fe2 C28 161.2(3) . . ?
C33 Fe2 C30 67.7(3) . . ?
C34 Fe2 C33 40.6(2) . . ?
C34 Fe2 C25 124.6(3) . . ?
C34 Fe2 C26 107.7(2) . . ?
C34 Fe2 C27 121.7(3) . . ?
C34 Fe2 C28 156.5(3) . . ?
C34 Fe2 C30 40.3(3) . . ?
C34 Fe2 C31 67.9(3) . . ?
C25 Fe2 C26 40.81(16) . . ?
C25 Fe2 C27 68.47(18) . . ?
C25 Fe2 C30 161.6(3) . . ?
C26 Fe2 C30 125.2(3) . . ?
C27 Fe2 C26 40.74(17) . . ?
C27 Fe2 C30 108.6(3) . . ?
C28 Fe2 C25 68.96(17) . . ?
C28 Fe2 C26 68.79(18) . . ?
C28 Fe2 C27 40.52(19) . . ?
C28 Fe2 C30 121.4(3) . . ?
C29 Fe2 C32 107.8(2) . . ?
C29 Fe2 C33 124.5(2) . . ?
C29 Fe2 C34 161.5(3) . . ?
C29 Fe2 C25 41.03(16) . . ?
C29 Fe2 C26 68.77(18) . . ?
C29 Fe2 C27 68.3(2) . . ?
C29 Fe2 C28 40.89(18) . . ?
C29 Fe2 C30 156.4(3) . . ?
C29 Fe2 C31 121.2(2) . . ?
C31 Fe2 C33 67.9(2) . . ?
C31 Fe2 C25 156.5(2) . . ?
C31 Fe2 C26 161.5(2) . . ?
C31 Fe2 C27 124.9(2) . . ?
C31 Fe2 C28 107.6(2) . . ?
C31 Fe2 C30 40.0(2) . . ?
C8 N2 C10 105.8(3) . . ?
C8 N3 H3 125.9 . . ?
C8 N3 C9 108.2(3) . . ?
C9 N3 H3 125.9 . . ?
C6 C5 C8 119.9(4) . . ?
C4 C5 C6 117.7(4) . . ?
C4 C5 C8 122.4(4) . . ?
Fe2 C32 H32 125.9 . . ?
C33 C32 Fe2 69.9(3) . . ?
C33 C32 H32 125.6 . . ?
C31 C32 Fe2 70.2(3) . . ?
C31 C32 H32 125.6 . . ?
C31 C32 C33 108.7(6) . . ?
Fe2 C33 H33 126.0 . . ?
C32 C33 Fe2 69.6(3) . . ?
C32 C33 H33 126.4 . . ?
C32 C33 C34 107.2(6) . . ?
C34 C33 Fe2 69.6(3) . . ?
C34 C33 H33 126.4 . . ?
Fe2 C34 H34 125.1 . . ?
C33 C34 Fe2 69.8(3) . . ?
C33 C34 H34 126.2 . . ?
C30 C34 Fe2 70.5(4) . . ?
C30 C34 C33 107.6(6) . . ?
C30 C34 H34 126.2 . . ?
C5 C6 H6 119.3 . . ?
C7 C6 C5 121.3(4) . . ?
C7 C6 H6 119.3 . . ?
C6 C7 H7 120.2 . . ?
C6 C7 C2 119.6(4) . . ?
C2 C7 H7 120.2 . . ?
N2 C8 N3 111.3(4) . . ?
N2 C8 C5 125.0(3) . . ?
N3 C8 C5 123.7(4) . . ?
N3 C9 C10 104.9(3) . . ?
N3 C9 C23 124.6(4) . . ?
C10 C9 C23 130.0(4) . . ?
H13A C136 H13B 109.5 . . ?
H13A C136 H13C 109.5 . . ?
H13B C136 H13C 109.5 . . ?
O1 C136 H13A 109.5 . . ?
O1 C136 H13B 109.5 . . ?
O1 C136 H13C 109.5 . . ?
C136 O1 H1 109.5 . . ?
N2 C10 C11 123.3(3) . . ?
C9 C10 N2 109.8(4) . . ?
C9 C10 C11 126.8(4) . . ?
C10 C11 H11 117.6 . . ?
C12 C11 C10 124.9(4) . . ?
C12 C11 H11 117.6 . . ?
C11 C12 H12 117.4 . . ?
C11 C12 C13 125.2(4) . . ?
C13 C12 H12 117.4 . . ?
Fe1 C15 H15 125.4 . . ?
C16 C15 Fe1 70.3(3) . . ?
C16 C15 H15 125.6 . . ?
C16 C15 C14 108.8(5) . . ?
C14 C15 Fe1 70.3(3) . . ?
C14 C15 H15 125.6 . . ?
C12 C13 Fe1 126.4(3) . . ?
C14 C13 Fe1 69.4(3) . . ?
C14 C13 C12 126.7(5) . . ?
C14 C13 C17 107.3(5) . . ?
C17 C13 Fe1 68.6(3) . . ?
C17 C13 C12 126.0(5) . . ?
Fe1 C16 H16 126.9 . . ?
C15 C16 Fe1 69.4(4) . . ?
C15 C16 H16 126.1 . . ?
C15 C16 C17 107.8(5) . . ?
C17 C16 Fe1 69.1(3) . . ?
C17 C16 H16 126.1 . . ?
Fe1 C14 H14 126.6 . . ?
C15 C14 Fe1 68.9(3) . . ?
C15 C14 C13 107.7(5) . . ?
C15 C14 H14 126.2 . . ?
C13 C14 Fe1 70.0(3) . . ?
C13 C14 H14 126.2 . . ?
Fe1 C17 H17 125.2 . . ?
C13 C17 Fe1 70.6(3) . . ?
C13 C17 H17 125.8 . . ?
C16 C17 Fe1 70.0(3) . . ?
C16 C17 C13 108.4(5) . . ?
C16 C17 H17 125.8 . . ?
Fe1 C18 H18 125.3 . . ?
C19 C18 Fe1 70.3(4) . . ?
C19 C18 H18 126.2 . . ?
C19 C18 C22 107.6(5) . . ?
C22 C18 Fe1 69.9(3) . . ?
C22 C18 H18 126.2 . . ?
Fe1 C19 H19 126.2 . . ?
C18 C19 Fe1 69.6(3) . . ?
C18 C19 H19 126.2 . . ?
C18 C19 C20 107.5(6) . . ?
C20 C19 Fe1 69.5(4) . . ?
C20 C19 H19 126.2 . . ?
Fe1 C20 H20 126.3 . . ?
C19 C20 Fe1 69.5(3) . . ?
C19 C20 H20 125.7 . . ?
C21 C20 Fe1 70.1(3) . . ?
C21 C20 C19 108.6(6) . . ?
C21 C20 H20 125.7 . . ?
Fe1 C21 H21 125.7 . . ?
C20 C21 Fe1 70.0(3) . . ?
C20 C21 H21 126.3 . . ?
C20 C21 C22 107.4(5) . . ?
C22 C21 Fe1 69.6(3) . . ?
C22 C21 H21 126.3 . . ?
Fe1 C22 H22 126.6 . . ?
C18 C22 Fe1 69.4(3) . . ?
C18 C22 H22 125.6 . . ?
C21 C22 Fe1 70.0(3) . . ?
C21 C22 C18 108.9(5) . . ?
C21 C22 H22 125.6 . . ?
C9 C23 H23 116.6 . . ?
C24 C23 C9 126.7(4) . . ?
C24 C23 H23 116.6 . . ?
C23 C24 H24 117.2 . . ?
C23 C24 C25 125.7(4) . . ?
C25 C24 H24 117.2 . . ?
C24 C25 Fe2 125.6(3) . . ?
C26 C25 Fe2 69.7(2) . . ?
C26 C25 C24 127.0(4) . . ?
C29 C25 Fe2 68.8(2) . . ?
C29 C25 C24 125.5(4) . . ?
C29 C25 C26 107.4(4) . . ?
Fe2 C26 H26 126.3 . . ?
C25 C26 Fe2 69.5(2) . . ?
C25 C26 H26 126.2 . . ?
C27 C26 Fe2 69.6(3) . . ?
C27 C26 C25 107.6(4) . . ?
C27 C26 H26 126.2 . . ?
Fe2 C27 H27 126.9 . . ?
C26 C27 Fe2 69.7(3) . . ?
C26 C27 H27 125.6 . . ?
C28 C27 Fe2 69.4(3) . . ?
C28 C27 C26 108.7(4) . . ?
C28 C27 H27 125.6 . . ?
Fe2 C28 H28 126.1 . . ?
C27 C28 Fe2 70.1(3) . . ?
C27 C28 H28 126.2 . . ?
C27 C28 C29 107.6(4) . . ?
C29 C28 Fe2 69.2(2) . . ?
C29 C28 H28 126.2 . . ?
Fe2 C29 H29 125.7 . . ?
C25 C29 Fe2 70.2(2) . . ?
C25 C29 H29 125.7 . . ?
C28 C29 Fe2 69.9(3) . . ?
C28 C29 C25 108.6(4) . . ?
C28 C29 H29 125.7 . . ?
Fe2 C30 H30 127.1 . . ?
C34 C30 Fe2 69.2(3) . . ?
C34 C30 H30 125.9 . . ?
C31 C30 Fe2 69.4(3) . . ?
C31 C30 C34 108.2(6) . . ?
C31 C30 H30 125.9 . . ?
Fe2 C31 H31 125.1 . . ?
C32 C31 Fe2 69.9(3) . . ?
C32 C31 C30 108.1(6) . . ?
C32 C31 H31 125.9 . . ?
C30 C31 Fe2 70.6(3) . . ?
C30 C31 H31 125.9 . . ?
N1 C1 C2 177.9(6) . . ?
C7 C2 C1 121.4(4) . . ?
C3 C2 C7 119.8(4) . . ?
C3 C2 C1 118.8(4) . . ?
C2 C3 H3A 119.9 . . ?
C4 C3 C2 120.3(4) . . ?
C4 C3 H3A 119.9 . . ?
C5 C4 H4 119.4 . . ?
C3 C4 C5 121.2(4) . . ?
C3 C4 H4 119.4 . . ?

loop_
_geom_bond_atom_site_label_1
_geom_bond_atom_site_label_2
_geom_bond_distance
_geom_bond_site_symmetry_2
_geom_bond_publ_flag
Fe1 C15 2.014(5) . ?
Fe1 C13 2.040(5) . ?
Fe1 C16 2.026(6) . ?
Fe1 C14 2.033(5) . ?
Fe1 C17 2.015(5) . ?
Fe1 C18 2.019(5) . ?
Fe1 C19 2.027(6) . ?
Fe1 C20 2.027(6) . ?
Fe1 C21 2.029(5) . ?
Fe1 C22 2.024(5) . ?
Fe2 C32 2.019(5) . ?
Fe2 C33 2.023(5) . ?
Fe2 C34 2.021(5) . ?
Fe2 C25 2.034(4) . ?
Fe2 C26 2.036(4) . ?
Fe2 C27 2.035(5) . ?
Fe2 C28 2.025(5) . ?
Fe2 C29 2.015(4) . ?
Fe2 C30 2.038(6) . ?
Fe2 C31 2.022(5) . ?
N1 C1 1.136(6) . ?
N2 C8 1.319(5) . ?
N2 C10 1.377(5) . ?
N3 H3 0.8600 . ?
N3 C8 1.344(5) . ?
N3 C9 1.375(5) . ?
C5 C6 1.399(5) . ?
C5 C8 1.460(5) . ?
C5 C4 1.381(6) . ?
C32 H32 0.9300 . ?
C32 C33 1.398(8) . ?
C32 C31 1.380(8) . ?
C33 H33 0.9300 . ?
C33 C34 1.403(8) . ?
C34 H34 0.9300 . ?
C34 C30 1.399(9) . ?
C6 H6 0.9300 . ?
C6 C7 1.366(6) . ?
C7 H7 0.9300 . ?
C7 C2 1.381(6) . ?
C9 C10 1.376(5) . ?
C9 C23 1.437(5) . ?
C136 H13A 0.9600 . ?
C136 H13B 0.9600 . ?
C136 H13C 0.9600 . ?
C136 O1 1.425(6) . ?
O1 H1 0.8200 . ?
C10 C11 1.448(6) . ?
C11 H11 0.9300 . ?
C11 C12 1.327(6) . ?
C12 H12 0.9300 . ?
C12 C13 1.453(6) . ?
C15 H15 0.9300 . ?
C15 C16 1.391(8) . ?
C15 C14 1.413(7) . ?
C13 C14 1.414(7) . ?
C13 C17 1.415(6) . ?
C16 H16 0.9300 . ?
C16 C17 1.410(7) . ?
C14 H14 0.9300 . ?
C17 H17 0.9300 . ?
C18 H18 0.9300 . ?
C18 C19 1.389(8) . ?
C18 C22 1.406(7) . ?
C19 H19 0.9300 . ?
C19 C20 1.420(8) . ?
C20 H20 0.9300 . ?
C20 C21 1.386(8) . ?
C21 H21 0.9300 . ?
C21 C22 1.397(7) . ?
C22 H22 0.9300 . ?
C23 H23 0.9300 . ?
C23 C24 1.326(5) . ?
C24 H24 0.9300 . ?
C24 C25 1.455(6) . ?
C25 C26 1.419(6) . ?
C25 C29 1.419(5) . ?
C26 H26 0.9300 . ?
C26 C27 1.417(6) . ?
C27 H27 0.9300 . ?
C27 C28 1.406(7) . ?
C28 H28 0.9300 . ?
C28 C29 1.411(6) . ?
C29 H29 0.9300 . ?
C30 H30 0.9300 . ?
C30 C31 1.388(8) . ?
C31 H31 0.9300 . ?
C1 C2 1.438(6) . ?
C2 C3 1.375(5) . ?
C3 H3A 0.9300 . ?
C3 C4 1.366(6) . ?
C4 H4 0.9300 . ?

loop_
_geom_torsion_atom_site_label_1
_geom_torsion_atom_site_label_2
_geom_torsion_atom_site_label_3
_geom_torsion_atom_site_label_4
_geom_torsion
_geom_torsion_site_symmetry_1
_geom_torsion_site_symmetry_2
_geom_torsion_site_symmetry_3
_geom_torsion_site_symmetry_4
_geom_torsion_publ_flag
Fe1 C15 C16 C17 -58.6(4) . . . . ?
Fe1 C15 C14 C13 59.4(4) . . . . ?
Fe1 C13 C14 C15 -58.7(4) . . . . ?
Fe1 C13 C17 C16 60.1(4) . . . . ?
Fe1 C16 C17 C13 -60.4(3) . . . . ?
Fe1 C18 C19 C20 59.4(5) . . . . ?
Fe1 C18 C22 C21 -59.1(4) . . . . ?
Fe1 C19 C20 C21 59.4(4) . . . . ?
Fe1 C20 C21 C22 59.8(4) . . . . ?
Fe1 C21 C22 C18 58.7(4) . . . . ?
Fe2 C32 C33 C34 59.7(4) . . . . ?
Fe2 C32 C31 C30 -60.5(4) . . . . ?
Fe2 C33 C34 C30 60.6(4) . . . . ?
Fe2 C34 C30 C31 58.6(4) . . . . ?
Fe2 C25 C26 C27 -59.4(3) . . . . ?
Fe2 C25 C29 C28 59.6(3) . . . . ?
Fe2 C26 C27 C28 -58.5(3) . . . . ?
Fe2 C27 C28 C29 -59.2(3) . . . . ?
Fe2 C28 C29 C25 -59.8(3) . . . . ?
Fe2 C30 C31 C32 60.1(4) . . . . ?
N1 C1 C2 C7 -103(16) . . . . ?
N1 C1 C2 C3 78(16) . . . . ?
N2 C10 C11 C12 -20.3(7) . . . . ?
N3 C9 C10 N2 -0.8(5) . . . . ?
N3 C9 C10 C11 -178.2(4) . . . . ?
N3 C9 C23 C24 -5.2(7) . . . . ?
C5 C6 C7 C2 0.7(8) . . . . ?
C32 Fe2 C33 C34 -118.4(5) . . . . ?
C32 Fe2 C34 C33 38.0(4) . . . . ?
C32 Fe2 C34 C30 -80.2(4) . . . . ?
C32 Fe2 C25 C24 -38.5(5) . . . . ?
C32 Fe2 C25 C26 -160.1(3) . . . . ?
C32 Fe2 C25 C29 80.8(3) . . . . ?
C32 Fe2 C26 C25 47.7(6) . . . . ?
C32 Fe2 C26 C27 166.7(5) . . . . ?
C32 Fe2 C27 C26 -163.9(6) . . . . ?
C32 Fe2 C27 C28 -43.6(8) . . . . ?
C32 Fe2 C28 C27 164.3(3) . . . . ?
C32 Fe2 C28 C29 -76.9(3) . . . . ?
C32 Fe2 C29 C25 -118.0(3) . . . . ?
C32 Fe2 C29 C28 122.5(3) . . . . ?
C32 Fe2 C30 C34 82.3(4) . . . . ?
C32 Fe2 C30 C31 -37.7(4) . . . . ?
C32 Fe2 C31 C30 118.7(6) . . . . ?
C32 C33 C34 Fe2 -59.7(4) . . . . ?
C32 C33 C34 C30 1.0(7) . . . . ?
C33 Fe2 C32 C31 119.7(5) . . . . ?
C33 Fe2 C34 C30 -118.2(6) . . . . ?
C33 Fe2 C25 C24 3.6(5) . . . . ?
C33 Fe2 C25 C26 -118.1(3) . . . . ?
C33 Fe2 C25 C29 122.8(3) . . . . ?
C33 Fe2 C26 C25 80.4(3) . . . . ?
C33 Fe2 C26 C27 -160.7(3) . . . . ?
C33 Fe2 C27 C26 46.3(7) . . . . ?
C33 Fe2 C27 C28 166.6(5) . . . . ?
C33 Fe2 C28 C27 -163.7(6) . . . . ?
C33 Fe2 C28 C29 -44.8(8) . . . . ?
C33 Fe2 C29 C25 -76.5(3) . . . . ?
C33 Fe2 C29 C28 164.0(3) . . . . ?
C33 Fe2 C30 C34 38.3(4) . . . . ?
C33 Fe2 C30 C31 -81.7(4) . . . . ?
C33 Fe2 C31 C32 -37.5(4) . . . . ?
C33 Fe2 C31 C30 81.2(4) . . . . ?
C33 C32 C31 Fe2 59.5(4) . . . . ?
C33 C32 C31 C30 -1.0(7) . . . . ?
C33 C34 C30 Fe2 -60.2(4) . . . . ?
C33 C34 C30 C31 -1.6(7) . . . . ?
C34 Fe2 C32 C33 -38.2(4) . . . . ?
C34 Fe2 C32 C31 81.5(4) . . . . ?
C34 Fe2 C33 C32 118.4(5) . . . . ?
C34 Fe2 C25 C24 45.0(5) . . . . ?
C34 Fe2 C25 C26 -76.6(3) . . . . ?
C34 Fe2 C25 C29 164.2(3) . . . . ?
C34 Fe2 C26 C25 122.7(3) . . . . ?
C34 Fe2 C26 C27 -118.3(4) . . . . ?
C34 Fe2 C27 C26 80.3(4) . . . . ?
C34 Fe2 C27 C28 -159.4(4) . . . . ?
C34 Fe2 C28 C27 48.7(7) . . . . ?
C34 Fe2 C28 C29 167.5(6) . . . . ?
C34 Fe2 C29 C25 -44.7(8) . . . . ?
C34 Fe2 C29 C28 -164.2(7) . . . . ?
C34 Fe2 C30 C31 -120.0(6) . . . . ?
C34 Fe2 C31 C32 -81.5(4) . . . . ?
C34 Fe2 C31 C30 37.2(4) . . . . ?
C34 C30 C31 Fe2 -58.5(4) . . . . ?
C34 C30 C31 C32 1.6(7) . . . . ?
C6 C5 C8 N2 19.7(7) . . . . ?
C6 C5 C8 N3 -158.7(4) . . . . ?
C6 C5 C4 C3 -1.8(6) . . . . ?
C6 C7 C2 C1 -180.0(5) . . . . ?
C6 C7 C2 C3 -0.9(8) . . . . ?
C7 C2 C3 C4 -0.3(7) . . . . ?
C8 N2 C10 C9 0.6(5) . . . . ?
C8 N2 C10 C11 178.1(4) . . . . ?
C8 N3 C9 C10 0.7(5) . . . . ?
C8 N3 C9 C23 -172.3(4) . . . . ?
C8 C5 C6 C7 -179.6(4) . . . . ?
C8 C5 C4 C3 178.4(4) . . . . ?
C9 N3 C8 N2 -0.4(5) . . . . ?
C9 N3 C8 C5 178.2(4) . . . . ?
C9 C10 C11 C12 156.8(5) . . . . ?
C9 C23 C24 C25 176.6(4) . . . . ?
C10 N2 C8 N3 -0.1(5) . . . . ?
C10 N2 C8 C5 -178.7(4) . . . . ?
C10 C9 C23 C24 -176.4(5) . . . . ?
C10 C11 C12 C13 178.3(5) . . . . ?
C11 C12 C13 Fe1 -117.3(5) . . . . ?
C11 C12 C13 C14 -27.0(8) . . . . ?
C11 C12 C13 C17 154.1(5) . . . . ?
C12 C13 C14 Fe1 -120.8(5) . . . . ?
C12 C13 C14 C15 -179.5(5) . . . . ?
C12 C13 C17 Fe1 120.3(5) . . . . ?
C12 C13 C17 C16 -179.7(5) . . . . ?
C15 Fe1 C13 C12 158.9(5) . . . . ?
C15 Fe1 C13 C14 37.9(4) . . . . ?
C15 Fe1 C13 C17 -81.3(4) . . . . ?
C15 Fe1 C16 C17 119.5(5) . . . . ?
C15 Fe1 C14 C13 -119.2(5) . . . . ?
C15 Fe1 C17 C13 81.7(3) . . . . ?
C15 Fe1 C17 C16 -37.2(3) . . . . ?
C15 Fe1 C18 C19 40.2(10) . . . . ?
C15 Fe1 C18 C22 158.6(8) . . . . ?
C15 Fe1 C19 C18 -167.4(3) . . . . ?
C15 Fe1 C19 C20 73.7(5) . . . . ?
C15 Fe1 C20 C19 -126.5(4) . . . . ?
C15 Fe1 C20 C21 113.7(4) . . . . ?
C15 Fe1 C21 C20 -83.8(5) . . . . ?
C15 Fe1 C21 C22 157.9(4) . . . . ?
C15 Fe1 C22 C18 -167.4(6) . . . . ?
C15 Fe1 C22 C21 -47.2(7) . . . . ?
C15 C16 C17 Fe1 58.8(4) . . . . ?
C15 C16 C17 C13 -1.6(6) . . . . ?
C13 Fe1 C15 C16 81.8(4) . . . . ?
C13 Fe1 C15 C14 -37.6(4) . . . . ?
C13 Fe1 C16 C15 -81.6(4) . . . . ?
C13 Fe1 C16 C17 37.9(3) . . . . ?
C13 Fe1 C14 C15 119.2(5) . . . . ?
C13 Fe1 C17 C16 -119.0(5) . . . . ?
C13 Fe1 C18 C19 115.6(4) . . . . ?
C13 Fe1 C18 C22 -126.0(3) . . . . ?
C13 Fe1 C19 C18 -82.6(4) . . . . ?
C13 Fe1 C19 C20 158.6(4) . . . . ?
C13 Fe1 C20 C19 -48.8(8) . . . . ?
C13 Fe1 C20 C21 -168.7(5) . . . . ?
C13 Fe1 C21 C20 163.0(7) . . . . ?
C13 Fe1 C21 C22 44.7(9) . . . . ?
C13 Fe1 C22 C18 74.1(4) . . . . ?
C13 Fe1 C22 C21 -165.7(3) . . . . ?
C16 Fe1 C15 C14 -119.5(5) . . . . ?
C16 Fe1 C13 C12 -157.7(5) . . . . ?
C16 Fe1 C13 C14 81.3(4) . . . . ?
C16 Fe1 C13 C17 -37.9(3) . . . . ?
C16 Fe1 C14 C15 37.3(4) . . . . ?
C16 Fe1 C14 C13 -81.9(4) . . . . ?
C16 Fe1 C17 C13 119.0(5) . . . . ?
C16 Fe1 C18 C19 -165.9(5) . . . . ?
C16 Fe1 C18 C22 -47.6(7) . . . . ?
C16 Fe1 C19 C18 157.8(8) . . . . ?
C16 Fe1 C19 C20 38.9(11) . . . . ?
C16 Fe1 C20 C19 -167.5(4) . . . . ?
C16 Fe1 C20 C21 72.7(5) . . . . ?
C16 Fe1 C21 C20 -125.8(4) . . . . ?
C16 Fe1 C21 C22 115.9(4) . . . . ?
C16 Fe1 C22 C18 158.4(4) . . . . ?
C16 Fe1 C22 C21 -81.4(4) . . . . ?
C16 C15 C14 Fe1 -60.0(4) . . . . ?
C16 C15 C14 C13 -0.6(7) . . . . ?
C14 Fe1 C15 C16 119.5(5) . . . . ?
C14 Fe1 C13 C12 121.1(6) . . . . ?
C14 Fe1 C13 C17 -119.2(5) . . . . ?
C14 Fe1 C16 C15 -37.8(3) . . . . ?
C14 Fe1 C16 C17 81.7(3) . . . . ?
C14 Fe1 C17 C13 37.6(3) . . . . ?
C14 Fe1 C17 C16 -81.3(4) . . . . ?
C14 Fe1 C18 C19 74.4(5) . . . . ?
C14 Fe1 C18 C22 -167.3(3) . . . . ?
C14 Fe1 C19 C18 -125.6(4) . . . . ?
C14 Fe1 C19 C20 115.5(4) . . . . ?
C14 Fe1 C20 C19 -83.5(5) . . . . ?
C14 Fe1 C20 C21 156.7(4) . . . . ?
C14 Fe1 C21 C20 -50.7(7) . . . . ?
C14 Fe1 C21 C22 -169.0(5) . . . . ?
C14 Fe1 C22 C18 41.5(11) . . . . ?
C14 Fe1 C22 C21 161.7(8) . . . . ?
C14 C15 C16 Fe1 60.0(4) . . . . ?
C14 C15 C16 C17 1.3(7) . . . . ?
C14 C13 C17 Fe1 -58.8(4) . . . . ?
C14 C13 C17 C16 1.2(6) . . . . ?
C17 Fe1 C15 C16 37.7(3) . . . . ?
C17 Fe1 C15 C14 -81.7(4) . . . . ?
C17 Fe1 C13 C12 -119.7(6) . . . . ?
C17 Fe1 C13 C14 119.2(5) . . . . ?
C17 Fe1 C16 C15 -119.5(5) . . . . ?
C17 Fe1 C14 C15 81.3(4) . . . . ?
C17 Fe1 C14 C13 -37.8(3) . . . . ?
C17 Fe1 C18 C19 158.8(4) . . . . ?
C17 Fe1 C18 C22 -82.8(4) . . . . ?
C17 Fe1 C19 C18 -46.5(7) . . . . ?
C17 Fe1 C19 C20 -165.4(5) . . . . ?
C17 Fe1 C20 C19 158.6(7) . . . . ?
C17 Fe1 C20 C21 38.8(10) . . . . ?
C17 Fe1 C21 C20 -166.7(4) . . . . ?
C17 Fe1 C21 C22 74.9(4) . . . . ?
C17 Fe1 C22 C18 115.3(4) . . . . ?
C17 Fe1 C22 C21 -124.4(3) . . . . ?
C17 C13 C14 Fe1 58.3(3) . . . . ?
C17 C13 C14 C15 -0.4(6) . . . . ?
C18 Fe1 C15 C16 162.8(8) . . . . ?
C18 Fe1 C15 C14 43.3(11) . . . . ?
C18 Fe1 C13 C12 -4.9(5) . . . . ?
C18 Fe1 C13 C14 -125.9(4) . . . . ?
C18 Fe1 C13 C17 114.9(3) . . . . ?
C18 Fe1 C16 C15 -169.5(5) . . . . ?
C18 Fe1 C16 C17 -49.9(7) . . . . ?
C18 Fe1 C14 C15 -166.7(4) . . . . ?
C18 Fe1 C14 C13 74.1(4) . . . . ?
C18 Fe1 C17 C13 -83.6(4) . . . . ?
C18 Fe1 C17 C16 157.5(4) . . . . ?
C18 Fe1 C19 C20 -118.8(6) . . . . ?
C18 Fe1 C20 C19 37.5(4) . . . . ?
C18 Fe1 C20 C21 -82.3(4) . . . . ?
C18 Fe1 C21 C20 81.1(4) . . . . ?
C18 Fe1 C21 C22 -37.2(3) . . . . ?
C18 Fe1 C22 C21 120.2(5) . . . . ?
C18 C19 C20 Fe1 -59.4(4) . . . . ?
C18 C19 C20 C21 0.0(7) . . . . ?
C19 Fe1 C15 C16 -165.7(3) . . . . ?
C19 Fe1 C15 C14 74.8(5) . . . . ?
C19 Fe1 C13 C12 37.5(6) . . . . ?
C19 Fe1 C13 C14 -83.6(4) . . . . ?
C19 Fe1 C13 C17 157.2(4) . . . . ?
C19 Fe1 C16 C15 44.7(10) . . . . ?
C19 Fe1 C16 C17 164.3(8) . . . . ?
C19 Fe1 C14 C15 -125.7(4) . . . . ?
C19 Fe1 C14 C13 115.1(4) . . . . ?
C19 Fe1 C17 C13 -50.9(7) . . . . ?
C19 Fe1 C17 C16 -169.9(6) . . . . ?
C19 Fe1 C18 C22 118.3(5) . . . . ?
C19 Fe1 C20 C21 -119.8(6) . . . . ?
C19 Fe1 C21 C20 37.8(4) . . . . ?
C19 Fe1 C21 C22 -80.6(4) . . . . ?
C19 Fe1 C22 C18 -37.9(3) . . . . ?
C19 Fe1 C22 C21 82.4(4) . . . . ?
C19 C18 C22 Fe1 60.4(4) . . . . ?
C19 C18 C22 C21 1.3(6) . . . . ?
C19 C20 C21 Fe1 -59.0(4) . . . . ?
C19 C20 C21 C22 0.8(7) . . . . ?
C20 Fe1 C15 C16 -124.2(4) . . . . ?
C20 Fe1 C15 C14 116.3(4) . . . . ?
C20 Fe1 C13 C12 72.4(8) . . . . ?
C20 Fe1 C13 C14 -48.7(7) . . . . ?
C20 Fe1 C13 C17 -167.9(6) . . . . ?
C20 Fe1 C16 C15 75.2(4) . . . . ?
C20 Fe1 C16 C17 -165.3(3) . . . . ?
C20 Fe1 C14 C15 -82.2(5) . . . . ?
C20 Fe1 C14 C13 158.6(3) . . . . ?
C20 Fe1 C17 C13 162.9(8) . . . . ?
C20 Fe1 C17 C16 43.9(9) . . . . ?
C20 Fe1 C18 C19 -38.3(4) . . . . ?
C20 Fe1 C18 C22 80.0(4) . . . . ?
C20 Fe1 C19 C18 118.8(6) . . . . ?
C20 Fe1 C21 C22 -118.3(5) . . . . ?
C20 Fe1 C22 C18 -82.4(4) . . . . ?
C20 Fe1 C22 C21 37.8(3) . . . . ?
C20 C21 C22 Fe1 -60.0(4) . . . . ?
C20 C21 C22 C18 -1.3(6) . . . . ?
C21 Fe1 C15 C16 -82.1(4) . . . . ?
C21 Fe1 C15 C14 158.5(4) . . . . ?
C21 Fe1 C13 C12 -81.0(9) . . . . ?
C21 Fe1 C13 C14 158.0(7) . . . . ?
C21 Fe1 C13 C17 38.8(9) . . . . ?
C21 Fe1 C16 C15 115.0(4) . . . . ?
C21 Fe1 C16 C17 -125.5(4) . . . . ?
C21 Fe1 C14 C15 -46.9(7) . . . . ?
C21 Fe1 C14 C13 -166.1(5) . . . . ?
C21 Fe1 C17 C13 -167.5(3) . . . . ?
C21 Fe1 C17 C16 73.6(4) . . . . ?
C21 Fe1 C18 C19 -81.4(4) . . . . ?
C21 Fe1 C18 C22 36.9(3) . . . . ?
C21 Fe1 C19 C18 82.0(4) . . . . ?
C21 Fe1 C19 C20 -36.8(4) . . . . ?
C21 Fe1 C20 C19 119.8(6) . . . . ?
C21 Fe1 C22 C18 -120.2(5) . . . . ?
C22 Fe1 C15 C16 -49.2(7) . . . . ?
C22 Fe1 C15 C14 -168.7(5) . . . . ?
C22 Fe1 C13 C12 -46.2(5) . . . . ?
C22 Fe1 C13 C14 -167.3(3) . . . . ?
C22 Fe1 C13 C17 73.5(4) . . . . ?
C22 Fe1 C16 C15 157.0(3) . . . . ?
C22 Fe1 C16 C17 -83.5(4) . . . . ?
C22 Fe1 C14 C15 160.6(9) . . . . ?
C22 Fe1 C14 C13 41.4(11) . . . . ?
C22 Fe1 C17 C13 -126.4(3) . . . . ?
C22 Fe1 C17 C16 114.6(4) . . . . ?
C22 Fe1 C18 C19 -118.3(5) . . . . ?
C22 Fe1 C19 C18 38.4(3) . . . . ?
C22 Fe1 C19 C20 -80.5(4) . . . . ?
C22 Fe1 C20 C19 81.7(4) . . . . ?
C22 Fe1 C20 C21 -38.2(4) . . . . ?
C22 Fe1 C21 C20 118.3(5) . . . . ?
C22 C18 C19 Fe1 -60.1(4) . . . . ?
C22 C18 C19 C20 -0.8(7) . . . . ?
C23 C9 C10 N2 171.7(4) . . . . ?
C23 C9 C10 C11 -5.7(8) . . . . ?
C23 C24 C25 Fe2 -112.2(5) . . . . ?
C23 C24 C25 C26 -22.0(7) . . . . ?
C23 C24 C25 C29 159.9(4) . . . . ?
C24 C25 C26 Fe2 -119.8(4) . . . . ?
C24 C25 C26 C27 -179.2(4) . . . . ?
C24 C25 C29 Fe2 119.3(4) . . . . ?
C24 C25 C29 C28 178.9(4) . . . . ?
C25 Fe2 C32 C33 79.8(4) . . . . ?
C25 Fe2 C32 C31 -160.5(4) . . . . ?
C25 Fe2 C33 C32 -118.5(3) . . . . ?
C25 Fe2 C33 C34 123.1(4) . . . . ?
C25 Fe2 C34 C33 -76.0(4) . . . . ?
C25 Fe2 C34 C30 165.8(4) . . . . ?
C25 Fe2 C26 C27 119.0(4) . . . . ?
C25 Fe2 C27 C26 -37.9(3) . . . . ?
C25 Fe2 C27 C28 82.4(3) . . . . ?
C25 Fe2 C28 C27 -81.1(3) . . . . ?
C25 Fe2 C28 C29 37.8(3) . . . . ?
C25 Fe2 C29 C28 -119.5(4) . . . . ?
C25 Fe2 C30 C34 -39.9(9) . . . . ?
C25 Fe2 C30 C31 -159.9(6) . . . . ?
C25 Fe2 C31 C32 45.5(7) . . . . ?
C25 Fe2 C31 C30 164.2(5) . . . . ?
C25 C26 C27 Fe2 59.3(3) . . . . ?
C25 C26 C27 C28 0.8(6) . . . . ?
C26 Fe2 C32 C33 45.2(7) . . . . ?
C26 Fe2 C32 C31 164.9(5) . . . . ?
C26 Fe2 C33 C32 -161.0(3) . . . . ?
C26 Fe2 C33 C34 80.6(4) . . . . ?
C26 Fe2 C34 C33 -117.9(4) . . . . ?
C26 Fe2 C34 C30 123.9(4) . . . . ?
C26 Fe2 C25 C24 121.6(5) . . . . ?
C26 Fe2 C25 C29 -119.1(3) . . . . ?
C26 Fe2 C27 C28 120.3(4) . . . . ?
C26 Fe2 C28 C27 -37.2(3) . . . . ?
C26 Fe2 C28 C29 81.7(3) . . . . ?
C26 Fe2 C29 C25 37.8(2) . . . . ?
C26 Fe2 C29 C28 -81.7(3) . . . . ?
C26 Fe2 C30 C34 -75.3(4) . . . . ?
C26 Fe2 C30 C31 164.7(4) . . . . ?
C26 Fe2 C31 C32 -161.3(6) . . . . ?
C26 Fe2 C31 C30 -42.6(9) . . . . ?
C26 C25 C29 Fe2 -59.2(3) . . . . ?
C26 C25 C29 C28 0.5(5) . . . . ?
C26 C27 C28 Fe2 58.7(4) . . . . ?
C26 C27 C28 C29 -0.5(6) . . . . ?
C27 Fe2 C32 C33 -162.4(7) . . . . ?
C27 Fe2 C32 C31 -42.7(9) . . . . ?
C27 Fe2 C33 C32 165.5(5) . . . . ?
C27 Fe2 C33 C34 47.0(8) . . . . ?
C27 Fe2 C34 C33 -160.4(3) . . . . ?
C27 Fe2 C34 C30 81.4(4) . . . . ?
C27 Fe2 C25 C24 159.5(4) . . . . ?
C27 Fe2 C25 C26 37.9(3) . . . . ?
C27 Fe2 C25 C29 -81.3(3) . . . . ?
C27 Fe2 C26 C25 -119.0(4) . . . . ?
C27 Fe2 C28 C29 118.8(4) . . . . ?
C27 Fe2 C29 C25 81.7(3) . . . . ?
C27 Fe2 C29 C28 -37.8(3) . . . . ?
C27 Fe2 C30 C34 -117.5(4) . . . . ?
C27 Fe2 C30 C31 122.6(4) . . . . ?
C27 Fe2 C31 C32 164.4(4) . . . . ?
C27 Fe2 C31 C30 -76.9(5) . . . . ?
C27 C28 C29 Fe2 59.8(4) . . . . ?
C27 C28 C29 C25 0.0(5) . . . . ?
C28 Fe2 C32 C33 164.7(4) . . . . ?
C28 Fe2 C32 C31 -75.6(4) . . . . ?
C28 Fe2 C33 C32 -42.4(8) . . . . ?
C28 Fe2 C33 C34 -160.9(6) . . . . ?
C28 Fe2 C34 C33 164.6(5) . . . . ?
C28 Fe2 C34 C30 46.4(8) . . . . ?
C28 Fe2 C25 C24 -156.8(4) . . . . ?
C28 Fe2 C25 C26 81.5(3) . . . . ?
C28 Fe2 C25 C29 -37.6(3) . . . . ?
C28 Fe2 C26 C25 -82.0(3) . . . . ?
C28 Fe2 C26 C27 37.0(3) . . . . ?
C28 Fe2 C27 C26 -120.3(4) . . . . ?
C28 Fe2 C29 C25 119.5(4) . . . . ?
C28 Fe2 C30 C34 -160.2(4) . . . . ?
C28 Fe2 C30 C31 79.8(5) . . . . ?
C28 Fe2 C31 C32 123.1(4) . . . . ?
C28 Fe2 C31 C30 -118.2(4) . . . . ?
C29 Fe2 C32 C33 122.7(4) . . . . ?
C29 Fe2 C32 C31 -117.6(4) . . . . ?
C29 Fe2 C33 C32 -76.5(4) . . . . ?
C29 Fe2 C33 C34 165.1(4) . . . . ?
C29 Fe2 C34 C33 -41.9(9) . . . . ?
C29 Fe2 C34 C30 -160.1(6) . . . . ?
C29 Fe2 C25 C24 -119.2(5) . . . . ?
C29 Fe2 C25 C26 119.1(3) . . . . ?
C29 Fe2 C26 C25 -38.0(2) . . . . ?
C29 Fe2 C26 C27 81.0(3) . . . . ?
C29 Fe2 C27 C26 -82.2(3) . . . . ?
C29 Fe2 C27 C28 38.1(3) . . . . ?
C29 Fe2 C28 C27 -118.8(4) . . . . ?
C29 Fe2 C30 C34 164.3(5) . . . . ?
C29 Fe2 C30 C31 44.4(8) . . . . ?
C29 Fe2 C31 C32 80.4(4) . . . . ?
C29 Fe2 C31 C30 -160.9(4) . . . . ?
C29 C25 C26 Fe2 58.6(3) . . . . ?
C29 C25 C26 C27 -0.8(5) . . . . ?
C30 Fe2 C32 C33 -82.0(4) . . . . ?
C30 Fe2 C32 C31 37.7(4) . . . . ?
C30 Fe2 C33 C32 80.4(4) . . . . ?
C30 Fe2 C33 C34 -38.1(4) . . . . ?
C30 Fe2 C34 C33 118.2(6) . . . . ?
C30 Fe2 C25 C24 75.3(9) . . . . ?
C30 Fe2 C25 C26 -46.3(8) . . . . ?
C30 Fe2 C25 C29 -165.5(7) . . . . ?
C30 Fe2 C26 C25 163.8(3) . . . . ?
C30 Fe2 C26 C27 -77.2(4) . . . . ?
C30 Fe2 C27 C26 122.8(4) . . . . ?
C30 Fe2 C27 C28 -116.9(4) . . . . ?
C30 Fe2 C28 C27 82.0(4) . . . . ?
C30 Fe2 C28 C29 -159.2(3) . . . . ?
C30 Fe2 C29 C25 168.6(6) . . . . ?
C30 Fe2 C29 C28 49.2(7) . . . . ?
C30 Fe2 C31 C32 -118.7(6) . . . . ?
C31 Fe2 C32 C33 -119.7(5) . . . . ?
C31 Fe2 C33 C32 37.0(4) . . . . ?
C31 Fe2 C33 C34 -81.4(4) . . . . ?
C31 Fe2 C34 C33 81.3(4) . . . . ?
C31 Fe2 C34 C30 -36.9(4) . . . . ?
C31 Fe2 C25 C24 -71.0(7) . . . . ?
C31 Fe2 C25 C26 167.3(5) . . . . ?
C31 Fe2 C25 C29 48.2(6) . . . . ?
C31 Fe2 C26 C25 -164.1(7) . . . . ?
C31 Fe2 C26 C27 -45.1(8) . . . . ?
C31 Fe2 C27 C26 164.1(3) . . . . ?
C31 Fe2 C27 C28 -75.6(4) . . . . ?
C31 Fe2 C28 C27 123.5(3) . . . . ?
C31 Fe2 C28 C29 -117.6(3) . . . . ?
C31 Fe2 C29 C25 -159.7(3) . . . . ?
C31 Fe2 C29 C28 80.8(4) . . . . ?
C31 Fe2 C30 C34 120.0(6) . . . . ?
C31 C32 C33 Fe2 -59.6(4) . . . . ?
C31 C32 C33 C34 0.0(6) . . . . ?
C1 C2 C3 C4 178.9(5) . . . . ?
C2 C3 C4 C5 1.6(7) . . . . ?
C4 C5 C6 C7 0.6(7) . . . . ?
C4 C5 C8 N2 -160.5(4) . . . . ?
C4 C5 C8 N3 21.1(6) . . . . ?
